data_7120191
loop_
_publ_author_name
'Cao, Wen-Bing'
'Chu, Xue-Qiang'
'Zhou, Yu'
'Yin, Ling'
'Xu, Xiao-Ping'
'Ji, Shun-Jun'

_publ_section_title
;
 Copper-Catalyzed Construction of Eight-Membered Rings via Oxidative Ring
 Expansion and Intermolecular Cyclization Sequence of Indoles with
 Amidines: Efficient Synthesis of Benzo[1,3,5]triazocin-6(5H)-ones
;
_journal_name_full 'Chem. Commun.'
_journal_paper_doi 10.1039/C7CC02815F
_journal_year 2017
_chemical_formula_sum 'C18 H15 N3 O'
_chemical_formula_weight 289.12
_chemical_name_systematic
; 
 ? 
;
_space_group_IT_number 2
_symmetry_cell_setting triclinic
_symmetry_space_group_name_Hall '-P 1'
_symmetry_space_group_name_H-M 'P -1'
_atom_sites_solution_hydrogens geom
_atom_sites_solution_primary direct
_atom_sites_solution_secondary difmap
_audit_creation_method SHELXL-97
_audit_update_record
;
2017-04-02 deposited with the CCDC.
2017-05-25 downloaded from the CCDC.
;
_cell_angle_alpha 82.497(4)
_cell_angle_beta 88.246(4)
_cell_angle_gamma 74.495(4)
_cell_formula_units_Z 4
_cell_length_a 8.6108(4)
_cell_length_b 9.2715(3)
_cell_length_c 19.9066(10)
_cell_measurement_reflns_used 4235
_cell_measurement_temperature 293(2)
_cell_measurement_theta_max 29.1370
_cell_measurement_theta_min 3.2650
_cell_volume 1518.28(12)
_computing_cell_refinement 'Bruker FRAMBO'
_computing_data_collection 'Bruker FRAMBO'
_computing_data_reduction 'Bruker SAINT'
_computing_molecular_graphics 'Bruker SHELXTL'
_computing_publication_material 'Bruker SHELXTL'
_computing_structure_refinement 'SHELXL-97 (Sheldrick, 1997)'
_computing_structure_solution 'SHELXS-97 (Sheldrick, 1990)'
_diffrn_ambient_temperature 293(2)
_diffrn_measured_fraction_theta_full 0.998
_diffrn_measured_fraction_theta_max 0.998
_diffrn_measurement_device_type 'multiwire proportional'
_diffrn_measurement_method 'phi and omega scans'
_diffrn_radiation_monochromator graphite
_diffrn_radiation_source 'fine-focus sealed tube'
_diffrn_radiation_type MoK\a
_diffrn_radiation_wavelength 0.71073
_diffrn_reflns_av_R_equivalents 0.0289
_diffrn_reflns_av_sigmaI/netI 0.0469
_diffrn_reflns_limit_h_max 10
_diffrn_reflns_limit_h_min -10
_diffrn_reflns_limit_k_max 11
_diffrn_reflns_limit_k_min -11
_diffrn_reflns_limit_l_max 20
_diffrn_reflns_limit_l_min -23
_diffrn_reflns_number 12366
_diffrn_reflns_theta_full 25.00
_diffrn_reflns_theta_max 25.00
_diffrn_reflns_theta_min 2.88
_exptl_absorpt_coefficient_mu 0.080
_exptl_crystal_density_diffrn 1.265
_exptl_crystal_density_method 'not measured'
_exptl_crystal_description block
_exptl_crystal_F_000 660
_refine_diff_density_max 0.268
_refine_diff_density_min -0.268
_refine_diff_density_rms 0.039
_refine_ls_extinction_method none
_refine_ls_goodness_of_fit_ref 1.052
_refine_ls_hydrogen_treatment mixed
_refine_ls_matrix_type full
_refine_ls_number_parameters 397
_refine_ls_number_reflns 5331
_refine_ls_number_restraints 0
_refine_ls_restrained_S_all 1.052
_refine_ls_R_factor_all 0.0684
_refine_ls_R_factor_gt 0.0453
_refine_ls_shift/su_max 0.000
_refine_ls_shift/su_mean 0.000
_refine_ls_structure_factor_coef Fsqd
_refine_ls_weighting_details 'calc w=1/[\s^2^(Fo^2^)+(0.0554P)^2^+0.0000P] where P=(Fo^2^+2Fc^2^)/3'
_refine_ls_weighting_scheme calc
_refine_ls_wR_factor_gt 0.1034
_refine_ls_wR_factor_ref 0.1218
_reflns_number_gt 3838
_reflns_number_total 5331
_reflns_threshold_expression >2sigma(I)
_cod_data_source_file c7cc02815f2.cif
_cod_data_source_block cwb-1
_cod_depositor_comments
;
The following automatic conversions were performed:

'_symmetry_cell_setting' value 'Triclinic' changed to 'triclinic'
according to
/home/data/users/saulius/crontab/automatic-downloads/rss-feeds/RSC/lib/dictionaries/cif_core.dic
dictionary named 'cif_core.dic' version 2.4.2 from 2011-04-26.

Automatic conversion script
Id: cif_fix_values 4973 2017-02-22 13:04:09Z antanas 
;
_cod_original_cell_volume 1518.28(11)
_cod_original_sg_symbol_H-M 'P-1   '
_cod_original_formula_sum 'C18 H15 N3 O1'
_cod_database_code 7120191

loop_
_symmetry_equiv_pos_as_xyz
'x, y, z'
'-x, -y, -z'

loop_
_atom_site_label
_atom_site_type_symbol
_atom_site_fract_x
_atom_site_fract_y
_atom_site_fract_z
_atom_site_U_iso_or_equiv
_atom_site_adp_type
_atom_site_occupancy
_atom_site_symmetry_multiplicity
_atom_site_calc_flag
_atom_site_refinement_flags
N1 N 0.79195(17) 0.60292(14) 0.29966(7) 0.0362(4) Uani 1 1 d .
H1 H 0.7340 0.6886 0.2811 0.043 Uiso 1 1 calc R
O1 O 0.69491(16) 0.47998(12) 0.22819(7) 0.0509(4) Uani 1 1 d .
N2 N 0.89298(18) 0.56862(15) 0.41151(8) 0.0407(4) Uani 1 1 d .
C1 C 0.7667(2) 0.47485(17) 0.28120(9) 0.0357(4) Uani 1 1 d .
C2 C 0.9098(2) 0.60140(16) 0.34829(9) 0.0348(4) Uani 1 1 d .
C3 C 0.8341(2) 0.32792(17) 0.32474(9) 0.0370(4) Uani 1 1 d .
C4 C 0.8062(2) 0.30386(18) 0.39440(10) 0.0406(4) Uani 1 1 d .
N3 N 0.71157(19) 0.41351(16) 0.43296(8) 0.0465(4) Uani 1 1 d .
C5 C 1.0572(2) 0.64176(17) 0.32210(10) 0.0398(4) Uani 1 1 d .
C6 C 0.7521(2) 0.53500(19) 0.43874(9) 0.0423(4) Uani 1 1 d .
C7 C 0.9160(2) 0.20695(18) 0.29102(10) 0.0434(5) Uani 1 1 d .
H7 H 0.9322 0.2230 0.2445 0.052 Uiso 1 1 calc R
C8 C 0.8617(3) 0.1572(2) 0.42794(11) 0.0544(5) Uani 1 1 d .
H8 H 0.8418 0.1385 0.4740 0.065 Uiso 1 1 calc R
C9 C 1.1753(2) 0.6468(2) 0.36721(12) 0.0570(6) Uani 1 1 d .
H9 H 1.1593 0.6283 0.4136 0.068 Uiso 1 1 calc R
C10 C 1.0832(3) 0.6726(2) 0.25331(12) 0.0616(6) Uani 1 1 d .
H10 H 1.0054 0.6702 0.2224 0.074 Uiso 1 1 calc R
C11 C 0.9451(3) 0.0405(2) 0.39419(12) 0.0595(6) Uani 1 1 d .
H11 H 0.9831 -0.0555 0.4178 0.071 Uiso 1 1 calc R
C12 C 0.9732(2) 0.0641(2) 0.32555(12) 0.0557(6) Uani 1 1 d .
H12 H 1.0299 -0.0153 0.3029 0.067 Uiso 1 1 calc R
C13 C 0.6597(3) 0.6387(2) 0.48416(10) 0.0529(5) Uani 1 1 d .
H13 H 0.5615 0.6147 0.5027 0.064 Uiso 1 1 calc R
C14 C 0.7487(3) 0.7028(2) 0.53147(11) 0.0686(6) Uani 1 1 d .
H14A H 0.7068 0.7121 0.5769 0.082 Uiso 1 1 calc R
H14B H 0.8653 0.6780 0.5282 0.082 Uiso 1 1 calc R
C15 C 0.6545(3) 0.8033(2) 0.47513(12) 0.0672(6) Uani 1 1 d .
H15A H 0.7133 0.8402 0.4373 0.081 Uiso 1 1 calc R
H15B H 0.5548 0.8742 0.4861 0.081 Uiso 1 1 calc R
C16 C 1.3159(3) 0.6790(2) 0.34352(17) 0.0769(8) Uani 1 1 d .
H16 H 1.3949 0.6807 0.3740 0.092 Uiso 1 1 calc R
C17 C 1.2241(3) 0.7071(3) 0.23010(15) 0.0832(8) Uani 1 1 d .
H17 H 1.2396 0.7292 0.1839 0.100 Uiso 1 1 calc R
C18 C 1.3398(3) 0.7086(3) 0.27486(18) 0.0823(8) Uani 1 1 d .
H18 H 1.4352 0.7297 0.2591 0.099 Uiso 1 1 calc R
N4 N 0.45298(18) 0.11244(14) 0.19035(7) 0.0394(4) Uani 1 1 d .
N5 N 0.66749(18) -0.11207(14) 0.20579(7) 0.0398(4) Uani 1 1 d .
N6 N 0.65837(17) 0.23170(14) 0.15932(7) 0.0395(4) Uani 1 1 d .
H6 H 0.6809 0.3012 0.1788 0.047 Uiso 1 1 calc R
C19 C 0.4961(2) 0.22543(17) 0.16097(8) 0.0354(4) Uani 1 1 d .
C20 C 0.6890(2) -0.10355(17) 0.13454(9) 0.0372(4) Uani 1 1 d .
C21 C 0.5633(2) -0.00476(18) 0.22959(9) 0.0386(4) Uani 1 1 d .
C22 C 0.3747(2) 0.35660(17) 0.12667(9) 0.0379(4) Uani 1 1 d .
O2 O 0.91541(17) 0.16116(15) 0.12433(8) 0.0644(4) Uani 1 1 d .
C23 C 0.7472(2) 0.00993(17) 0.09779(9) 0.0369(4) Uani 1 1 d .
C24 C 0.7828(2) 0.13633(18) 0.12934(9) 0.0407(4) Uani 1 1 d .
C25 C 0.2111(2) 0.3620(2) 0.13136(10) 0.0481(5) Uani 1 1 d .
H25 H 0.1785 0.2848 0.1576 0.058 Uiso 1 1 calc R
C26 C 0.6657(2) -0.21923(19) 0.10146(10) 0.0480(5) Uani 1 1 d .
H26 H 0.6298 -0.2968 0.1257 0.058 Uiso 1 1 calc R
C27 C 0.7836(2) 0.00269(19) 0.02958(10) 0.0475(5) Uani 1 1 d .
H27 H 0.8283 0.0749 0.0058 0.057 Uiso 1 1 calc R
C28 C 0.4201(3) 0.47453(18) 0.08778(10) 0.0507(5) Uani 1 1 d .
H28 H 0.5284 0.4733 0.0845 0.061 Uiso 1 1 calc R
C29 C 0.5432(2) -0.0054(2) 0.30307(10) 0.0486(5) Uani 1 1 d .
H29 H 0.6123 -0.0931 0.3306 0.058 Uiso 1 1 calc R
C30 C 0.6950(3) -0.2201(2) 0.03329(11) 0.0562(6) Uani 1 1 d .
H30 H 0.6744 -0.2959 0.0115 0.067 Uiso 1 1 calc R
C31 C 0.3835(3) 0.0607(2) 0.33385(12) 0.0609(6) Uani 1 1 d .
H31A H 0.2925 0.1048 0.3034 0.073 Uiso 1 1 calc R
H31B H 0.3574 0.0104 0.3769 0.073 Uiso 1 1 calc R
C32 C 0.1450(3) 0.5963(2) 0.05856(13) 0.0701(7) Uani 1 1 d .
H32 H 0.0681 0.6762 0.0355 0.084 Uiso 1 1 calc R
C33 C 0.0982(3) 0.4803(2) 0.09746(12) 0.0625(6) Uani 1 1 d .
H33 H -0.0104 0.4826 0.1007 0.075 Uiso 1 1 calc R
C34 C 0.7549(3) -0.1092(2) -0.00341(10) 0.0573(6) Uani 1 1 d .
H34 H 0.7753 -0.1105 -0.0495 0.069 Uiso 1 1 calc R
C35 C 0.5093(3) 0.1401(2) 0.33360(11) 0.0578(6) Uani 1 1 d .
H35A H 0.5610 0.1386 0.3764 0.069 Uiso 1 1 calc R
H35B H 0.4960 0.2330 0.3029 0.069 Uiso 1 1 calc R
C36 C 0.3054(3) 0.5932(2) 0.05407(12) 0.0659(6) Uani 1 1 d .
H36 H 0.3369 0.6715 0.0282 0.079 Uiso 1 1 calc R

loop_
_atom_site_aniso_label
_atom_site_aniso_U_11
_atom_site_aniso_U_22
_atom_site_aniso_U_33
_atom_site_aniso_U_23
_atom_site_aniso_U_13
_atom_site_aniso_U_12
N1 0.0379(8) 0.0282(7) 0.0426(9) -0.0032(6) -0.0068(7) -0.0090(6)
O1 0.0662(9) 0.0386(6) 0.0496(9) -0.0066(6) -0.0191(7) -0.0144(6)
N2 0.0407(9) 0.0432(8) 0.0404(10) -0.0095(7) -0.0013(7) -0.0129(7)
C1 0.0333(10) 0.0344(9) 0.0405(11) -0.0080(7) 0.0000(9) -0.0095(8)
C2 0.0369(10) 0.0277(8) 0.0404(11) -0.0083(7) -0.0032(9) -0.0073(7)
C3 0.0345(10) 0.0317(8) 0.0459(12) -0.0058(8) -0.0042(9) -0.0099(8)
C4 0.0407(10) 0.0383(9) 0.0452(12) -0.0041(8) -0.0023(9) -0.0149(8)
N3 0.0510(10) 0.0446(9) 0.0440(10) -0.0037(7) 0.0055(8) -0.0142(8)
C5 0.0370(10) 0.0311(8) 0.0529(13) -0.0107(8) 0.0026(9) -0.0096(8)
C6 0.0452(11) 0.0431(10) 0.0364(11) -0.0025(8) -0.0017(9) -0.0091(9)
C7 0.0382(10) 0.0391(10) 0.0538(12) -0.0116(8) -0.0032(9) -0.0085(8)
C8 0.0651(14) 0.0448(11) 0.0535(13) 0.0050(9) -0.0106(11) -0.0187(10)
C9 0.0488(12) 0.0487(11) 0.0750(16) 0.0058(10) -0.0166(12) -0.0199(10)
C10 0.0600(14) 0.0774(14) 0.0604(15) -0.0283(11) 0.0168(12) -0.0331(12)
C11 0.0623(14) 0.0358(10) 0.0761(18) 0.0039(10) -0.0175(13) -0.0088(10)
C12 0.0528(13) 0.0358(10) 0.0755(17) -0.0124(10) -0.0092(12) -0.0031(9)
C13 0.0586(13) 0.0501(11) 0.0484(13) -0.0095(9) 0.0121(11) -0.0113(10)
C14 0.0886(18) 0.0631(13) 0.0472(14) -0.0203(11) -0.0029(13) -0.0016(12)
C15 0.0822(17) 0.0463(11) 0.0623(16) -0.0097(10) 0.0034(13) 0.0022(11)
C16 0.0461(14) 0.0629(14) 0.125(3) 0.0034(14) -0.0203(16) -0.0249(12)
C17 0.0761(18) 0.1068(19) 0.086(2) -0.0378(16) 0.0413(16) -0.0497(16)
C18 0.0456(14) 0.0748(16) 0.136(3) -0.0260(17) 0.0268(17) -0.0288(12)
N4 0.0425(9) 0.0362(8) 0.0388(9) -0.0046(6) 0.0005(7) -0.0096(7)
N5 0.0489(9) 0.0343(7) 0.0357(9) -0.0042(6) 0.0003(8) -0.0103(7)
N6 0.0394(9) 0.0339(7) 0.0482(10) -0.0131(6) -0.0029(8) -0.0110(7)
C19 0.0401(10) 0.0328(8) 0.0353(10) -0.0116(7) -0.0003(8) -0.0097(8)
C20 0.0401(10) 0.0361(9) 0.0338(11) -0.0046(7) -0.0001(8) -0.0072(8)
C21 0.0432(11) 0.0345(9) 0.0393(11) -0.0035(8) 0.0018(9) -0.0135(9)
C22 0.0449(11) 0.0325(8) 0.0358(11) -0.0103(7) -0.0022(9) -0.0063(8)
O2 0.0504(9) 0.0744(9) 0.0809(11) -0.0283(8) 0.0179(8) -0.0316(8)
C23 0.0388(10) 0.0326(8) 0.0372(11) -0.0044(7) 0.0011(8) -0.0062(8)
C24 0.0420(11) 0.0397(9) 0.0416(11) -0.0044(8) 0.0020(9) -0.0137(9)
C25 0.0464(12) 0.0449(10) 0.0521(13) -0.0078(9) -0.0008(10) -0.0098(9)
C26 0.0621(13) 0.0371(9) 0.0475(13) -0.0088(8) 0.0045(10) -0.0167(9)
C27 0.0570(13) 0.0417(10) 0.0404(12) -0.0029(8) 0.0081(10) -0.0094(9)
C28 0.0533(12) 0.0400(10) 0.0571(13) -0.0027(9) -0.0029(11) -0.0107(9)
C29 0.0548(13) 0.0484(10) 0.0381(12) -0.0070(8) 0.0042(10) -0.0056(10)
C30 0.0766(16) 0.0467(11) 0.0505(14) -0.0196(9) 0.0015(12) -0.0192(11)
C31 0.0581(14) 0.0798(14) 0.0528(14) -0.0190(11) 0.0133(12) -0.0283(12)
C32 0.0688(16) 0.0484(12) 0.0800(18) 0.0024(11) -0.0228(14) 0.0048(12)
C33 0.0464(12) 0.0586(13) 0.0760(17) -0.0136(11) -0.0077(12) 0.0005(10)
C34 0.0773(16) 0.0527(11) 0.0394(12) -0.0133(9) 0.0050(11) -0.0098(11)
C35 0.0659(14) 0.0628(12) 0.0524(13) -0.0222(10) 0.0046(11) -0.0235(11)
C36 0.0768(17) 0.0420(11) 0.0711(16) 0.0103(10) -0.0114(14) -0.0094(11)

loop_
_atom_type_symbol
_atom_type_description
_atom_type_scat_dispersion_real
_atom_type_scat_dispersion_imag
_atom_type_scat_source
C C 0.0033 0.0016 'International Tables Vol C Tables 4.2.6.8 and 6.1.1.4'
H H 0.0000 0.0000 'International Tables Vol C Tables 4.2.6.8 and 6.1.1.4'
N N 0.0061 0.0033 'International Tables Vol C Tables 4.2.6.8 and 6.1.1.4'
O O 0.0106 0.0060 'International Tables Vol C Tables 4.2.6.8 and 6.1.1.4'

loop_
_geom_angle_atom_site_label_1
_geom_angle_atom_site_label_2
_geom_angle_atom_site_label_3
_geom_angle
C1 N1 C2 122.87(13)
C2 N2 C6 121.83(15)
O1 C1 N1 119.97(14)
O1 C1 C3 120.99(14)
N1 C1 C3 118.98(14)
N2 C2 N1 123.25(16)
N2 C2 C5 120.01(16)
N1 C2 C5 116.73(15)
C7 C3 C4 119.71(15)
C7 C3 C1 116.20(16)
C4 C3 C1 123.80(16)
C3 C4 C8 118.11(18)
C3 C4 N3 125.01(15)
C8 C4 N3 116.56(17)
C6 N3 C4 120.77(16)
C10 C5 C9 118.47(18)
C10 C5 C2 121.88(17)
C9 C5 C2 119.64(17)
N3 C6 N2 124.74(18)
N3 C6 C13 119.00(17)
N2 C6 C13 115.72(15)
C12 C7 C3 121.07(19)
C11 C8 C4 121.3(2)
C16 C9 C5 120.3(2)
C5 C10 C17 120.7(2)
C8 C11 C12 120.69(18)
C11 C12 C7 119.09(19)
C6 C13 C15 121.94(18)
C6 C13 C14 119.03(18)
C15 C13 C14 58.57(13)
C15 C14 C13 60.64(14)
C14 C15 C13 60.78(13)
C18 C16 C9 120.3(2)
C18 C17 C10 120.1(3)
C17 C18 C16 120.1(2)
C19 N4 C21 120.46(14)
C21 N5 C20 118.50(14)
C24 N6 C19 125.49(13)
N4 C19 N6 122.42(15)
N4 C19 C22 119.97(15)
N6 C19 C22 117.61(13)
C26 C20 C23 119.00(17)
C26 C20 N5 118.82(14)
C23 C20 N5 121.91(14)
N5 C21 N4 124.77(16)
N5 C21 C29 120.21(16)
N4 C21 C29 114.82(16)
C28 C22 C25 118.66(16)
C28 C22 C19 121.25(16)
C25 C22 C19 120.07(15)
C27 C23 C20 119.33(15)
C27 C23 C24 117.42(14)
C20 C23 C24 123.14(16)
O2 C24 N6 120.28(15)
O2 C24 C23 121.45(18)
N6 C24 C23 118.05(14)
C33 C25 C22 120.41(17)
C30 C26 C20 120.65(16)
C34 C27 C23 121.31(17)
C36 C28 C22 120.40(19)
C21 C29 C31 121.81(18)
C21 C29 C35 120.18(16)
C31 C29 C35 58.35(13)
C26 C30 C34 120.77(17)
C35 C31 C29 61.17(14)
C36 C32 C33 119.80(19)
C25 C33 C32 120.4(2)
C27 C34 C30 118.82(19)
C31 C35 C29 60.48(13)
C32 C36 C28 120.33(19)

loop_
_geom_bond_atom_site_label_1
_geom_bond_atom_site_label_2
_geom_bond_distance
N1 C1 1.3597(19)
N1 C2 1.420(2)
O1 C1 1.2285(19)
N2 C2 1.269(2)
N2 C6 1.407(2)
C1 C3 1.498(2)
C2 C5 1.478(2)
C3 C7 1.397(2)
C3 C4 1.399(3)
C4 C8 1.399(2)
C4 N3 1.417(2)
N3 C6 1.285(2)
C5 C10 1.386(3)
C5 C9 1.391(3)
C6 C13 1.466(3)
C7 C12 1.380(3)
C8 C11 1.372(3)
C9 C16 1.378(3)
C10 C17 1.386(3)
C11 C12 1.380(3)
C13 C15 1.502(3)
C13 C14 1.504(3)
C14 C15 1.471(3)
C16 C18 1.379(4)
C17 C18 1.361(4)
N4 C19 1.2696(19)
N4 C21 1.402(2)
N5 C21 1.280(2)
N5 C20 1.419(2)
N6 C24 1.370(2)
N6 C19 1.413(2)
C19 C22 1.478(2)
C20 C26 1.390(2)
C20 C23 1.397(2)
C21 C29 1.467(3)
C22 C28 1.392(2)
C22 C25 1.397(3)
O2 C24 1.223(2)
C23 C27 1.390(2)
C23 C24 1.503(2)
C25 C33 1.371(3)
C26 C30 1.373(3)
C27 C34 1.377(3)
C28 C36 1.379(3)
C29 C31 1.496(3)
C29 C35 1.506(3)
C30 C34 1.385(3)
C31 C35 1.463(3)
C32 C36 1.375(3)
C32 C33 1.383(3)
